data_7711381
loop_
_publ_author_name
'Wei, Yongliang'
'Yang, Xiaowen'
'Tian, Minghui'
'Wang, Xue'
'Wang, Tongdao'

_publ_section_title
;
 Ruthenium tris(\s-B-H) borate complexes: synthesis, structure, and
 reactivity
;
_journal_name_full 'Dalton Transactions'
_journal_paper_doi 10.1039/D2DT03092F
_journal_year 2022
_chemical_formula_moiety 'C25 H41 B Ru'
_chemical_formula_sum 'C25 H41 B Ru'
_chemical_formula_weight 453.46
_space_group_crystal_system monoclinic
_space_group_IT_number 4
_space_group_name_Hall 'P 2yb'
_space_group_name_H-M_alt 'P 1 21 1'
_atom_sites_solution_hydrogens mixed
_atom_sites_solution_primary dual
_audit_creation_date 2022-09-14
_audit_creation_method
;
Olex2 1.5-beta
(compiled 2022.04.07 svn.rca3783a0 for OlexSys, GUI svn.r6498)
;
_audit_update_record
;
2022-09-22 deposited with the CCDC.	2022-09-27 downloaded from the CCDC.
;
_cell_angle_alpha 90
_cell_angle_beta 97.9350(10)
_cell_angle_gamma 90
_cell_formula_units_Z 2
_cell_length_a 9.2828(4)
_cell_length_b 14.0011(6)
_cell_length_c 9.3396(4)
_cell_measurement_reflns_used 9900
_cell_measurement_temperature 170.0
_cell_measurement_theta_max 32.292
_cell_measurement_theta_min 2.215
_cell_volume 1202.24(9)
_computing_cell_refinement 'SAINT V8.40A (Bruker, 2016)'
_computing_data_collection 'Bruker APEX2'
_computing_data_reduction 'SAINT V8.40A (Bruker, 2016)'
_computing_molecular_graphics 'Olex2 1.5-beta (Dolomanov et al., 2009)'
_computing_publication_material 'Olex2 1.5-beta (Dolomanov et al., 2009)'
_computing_structure_refinement 'SHELXL 2018/3 (Sheldrick, 2015)'
_computing_structure_solution 'ShelXS (Sheldrick, 2008)'
_diffrn_ambient_temperature 170.00
_diffrn_detector_type 'CCD area detector'
_diffrn_measured_fraction_theta_full 0.950
_diffrn_measured_fraction_theta_max 0.950
_diffrn_measurement_device 'three-circle diffractometer'
_diffrn_measurement_device_type 'Bruker D8 Venture'
_diffrn_measurement_method '\w and \f scans'
_diffrn_radiation_type MoK\a
_diffrn_radiation_wavelength 0.71073
_diffrn_reflns_av_R_equivalents 0.0635
_diffrn_reflns_av_unetI/netI 0.0520
_diffrn_reflns_Laue_measured_fraction_full 0.950
_diffrn_reflns_Laue_measured_fraction_max 0.950
_diffrn_reflns_limit_h_max 10
_diffrn_reflns_limit_h_min -11
_diffrn_reflns_limit_k_max 16
_diffrn_reflns_limit_k_min -16
_diffrn_reflns_limit_l_max 11
_diffrn_reflns_limit_l_min -11
_diffrn_reflns_number 5807
_diffrn_reflns_point_group_measured_fraction_full 0.833
_diffrn_reflns_point_group_measured_fraction_max 0.833
_diffrn_reflns_theta_full 25.025
_diffrn_reflns_theta_max 25.025
_diffrn_reflns_theta_min 2.215
_exptl_absorpt_coefficient_mu 0.659
_exptl_absorpt_correction_T_max 0.7465
_exptl_absorpt_correction_T_min 0.6624
_exptl_absorpt_correction_type empirical
_exptl_absorpt_process_details
;
SADABS-2016/2 (Bruker,2016/2) was used for absorption correction.
wR2(int) was 0.0917 before and 0.0557 after correction.
The Ratio of minimum to maximum transmission is 0.8873.
The \l/2 correction factor is Not present.
;
_exptl_crystal_colour 'clear light yellow'
_exptl_crystal_colour_lustre clear
_exptl_crystal_colour_modifier light
_exptl_crystal_colour_primary yellow
_exptl_crystal_density_diffrn 1.253
_exptl_crystal_description block
_exptl_crystal_F_000 480
_exptl_crystal_size_max 0.25
_exptl_crystal_size_mid 0.2
_exptl_crystal_size_min 0.1
_refine_diff_density_max 0.314
_refine_diff_density_min -0.664
_refine_diff_density_rms 0.067
_refine_ls_abs_structure_details
;
 Refined as an inversion twin.
;
_refine_ls_abs_structure_Flack 0.46(10)
_refine_ls_extinction_method none
_refine_ls_goodness_of_fit_ref 1.031
_refine_ls_hydrogen_treatment mixed
_refine_ls_matrix_type full
_refine_ls_number_parameters 407
_refine_ls_number_reflns 3533
_refine_ls_number_restraints 503
_refine_ls_restrained_S_all 1.038
_refine_ls_R_factor_all 0.0371
_refine_ls_R_factor_gt 0.0328
_refine_ls_shift/su_max 0.001
_refine_ls_shift/su_mean 0.000
_refine_ls_structure_factor_coef Fsqd
_refine_ls_weighting_details 'w=1/[\s^2^(Fo^2^)+(0.0548P)^2^] where P=(Fo^2^+2Fc^2^)/3'
_refine_ls_weighting_scheme calc
_refine_ls_wR_factor_gt 0.0841
_refine_ls_wR_factor_ref 0.0867
_reflns_Friedel_coverage 0.677
_reflns_Friedel_fraction_full 0.704
_reflns_Friedel_fraction_max 0.704
_reflns_number_gt 3185
_reflns_number_total 3533
_reflns_threshold_expression 'I > 2\s(I)'
_cod_data_source_file d2dt03092f2.cif
_cod_data_source_block 3b
_cod_database_code 7711381
_shelx_shelxl_version_number 2018/3
_shelx_space_group_comment
;
The symmetry employed for this shelxl refinement is uniquely defined
by the following loop, which should always be used as a source of
symmetry information in preference to the above space-group names.
They are only intended as comments.
;
_shelx_estimated_absorpt_t_max 0.937
_shelx_estimated_absorpt_t_min 0.853
_olex2_refinement_description
;
1. Twinned data refinement
 Scales: 0.54(10)
 0.46(10)
2. Fixed Uiso
 At 1.2 times of:
  All B(H,H,H) groups, All C(H) groups
 At 1.5 times of:
  All C(H,H,H) groups
3. Shared sites
{B1, B1A}
{H1B, H1AC}
4. Restrained distances
 B1A-H1AA
 1.27 with sigma of 0.02
 B1A-H1AB
 1.27 with sigma of 0.02
 B1A-H1AC
 1.27 with sigma of 0.02
 Ru1-H1C \\sim Ru1-H1A \\sim Ru1-H1B
 with sigma of 0.02
 B1-H1C \\sim B1-H1A \\sim B1-H1B
 with sigma of 0.02
 C1-C2 \\sim C2-C3 \\sim C3-C4 \\sim C4-C5 \\sim C5-C6
 with sigma of 0.02
 C2-C7 \\sim C4-C10 \\sim C6-C13
 with sigma of 0.02
 C7-C8 \\sim C7-C9 \\sim C10-C11 \\sim C10-C12 \\sim C13-C14 \\sim C13-C15
 with sigma of 0.02
5. Uiso/Uaniso restraints and constraints
B1 \\sim C1 \\sim C2 \\sim C3 \\sim C4 \\sim C5 \\sim C6 \\sim C7 \\sim C8
\\sim C9 \\sim C10 \\sim C11 \\sim C12 \\sim C13 \\sim C14 \\sim C15 \\sim Ru1
\\sim B1A \\sim C1A \\sim C2A \\sim C3A \\sim C4A \\sim C5A \\sim C6A \\sim C7A
\\sim C8A \\sim C9A \\sim C10A \\sim C11A \\sim C12A \\sim C13A \\sim C14A
\\sim C15A: within 0.9A with sigma of 0.02 and sigma for terminal atoms of 0.04
within 0.9A
Uanis(C1) \\sim Ueq, Uanis(C2) \\sim Ueq, Uanis(C3) \\sim Ueq, Uanis(C4) \\sim
Ueq, Uanis(C5) \\sim Ueq, Uanis(C6) \\sim Ueq, Uanis(C7) \\sim Ueq, Uanis(C8)
\\sim Ueq, Uanis(C9) \\sim Ueq, Uanis(C10) \\sim Ueq, Uanis(C11) \\sim Ueq,
Uanis(C12) \\sim Ueq, Uanis(C13) \\sim Ueq, Uanis(C14) \\sim Ueq, Uanis(C15)
\\sim Ueq, Uanis(C16) \\sim Ueq, Uanis(C17) \\sim Ueq, Uanis(C18) \\sim Ueq,
Uanis(C19) \\sim Ueq, Uanis(C20) \\sim Ueq, Uanis(C21) \\sim Ueq, Uanis(C22)
\\sim Ueq, Uanis(C23) \\sim Ueq, Uanis(C24) \\sim Ueq, Uanis(C25) \\sim Ueq,
Uanis(C1A) \\sim Ueq, Uanis(C2A) \\sim Ueq, Uanis(C3A) \\sim Ueq, Uanis(C4A)
\\sim Ueq, Uanis(C5A) \\sim Ueq, Uanis(C6A) \\sim Ueq, Uanis(C7A) \\sim Ueq,
Uanis(C8A) \\sim Ueq, Uanis(C9A) \\sim Ueq, Uanis(C10A) \\sim Ueq, Uanis(C11A)
\\sim Ueq, Uanis(C12A) \\sim Ueq, Uanis(C13A) \\sim Ueq, Uanis(C14A) \\sim Ueq,
Uanis(C15A) \\sim Ueq, Uanis(B1) \\sim Ueq, Uanis(B1A) \\sim Ueq: with sigma of
0.005 and sigma for terminal atoms of 0.01
Uanis(C6A) \\sim Ueq: with sigma of 0.003 and sigma for terminal atoms of 0.006
Uanis(C19) \\sim Ueq: with sigma of 0.003 and sigma for terminal atoms of 0.006
Uanis(C12) = Uanis(C12A)
Uanis(B1) = Uanis(B1A)
6. Same fragment restrains
{B1A, C1A, C2A, C3A, C4A, C5A, C6A, C7A, C8A, C9A, C10A, C11A, C12A, C13A,
C14A, C15A, Ru1} sigma for 1-2: 0.02, 1-3: 0.04
as in
{B1, C1, C2, C3, C4, C5, C6, C7, C8, C9, C10, C11, C12, C13, C14, C15, Ru1}
7. Others
 Sof(B1A)=Sof(H1AA)=Sof(H1AB)=Sof(H1AC)=Sof(C1A)=Sof(C2A)=Sof(C3A)=Sof(H3A)=
 Sof(C4A)=Sof(C5A)=Sof(H5A)=Sof(C6A)=Sof(C7A)=Sof(H7A)=Sof(C8A)=Sof(H8AA)=
 Sof(H8AB)=Sof(H8AC)=Sof(C9A)=Sof(H9AA)=Sof(H9AB)=Sof(H9AC)=Sof(C10A)=Sof(H10A)=
 Sof(C11A)=Sof(H11D)=Sof(H11E)=Sof(H11F)=Sof(C12A)=Sof(H12D)=Sof(H12E)=
 Sof(H12F)=Sof(C13A)=Sof(H13A)=Sof(C14A)=Sof(H14D)=Sof(H14E)=Sof(H14F)=
 Sof(C15A)=Sof(H15D)=Sof(H15E)=Sof(H15F)=1-FVAR(1)
 Sof(B1)=Sof(H1A)=Sof(H1B)=Sof(H1C)=Sof(C1)=Sof(C2)=Sof(C3)=Sof(H3)=Sof(C4)=
 Sof(C5)=Sof(H5)=Sof(C6)=Sof(C7)=Sof(H7)=Sof(C8)=Sof(H8A)=Sof(H8B)=Sof(H8C)=
 Sof(C9)=Sof(H9A)=Sof(H9B)=Sof(H9C)=Sof(C10)=Sof(H10)=Sof(C11)=Sof(H11A)=
 Sof(H11B)=Sof(H11C)=Sof(C12)=Sof(H12A)=Sof(H12B)=Sof(H12C)=Sof(C13)=Sof(H13)=
 Sof(C14)=Sof(H14A)=Sof(H14B)=Sof(H14C)=Sof(C15)=Sof(H15A)=Sof(H15B)=Sof(H15C)=
 FVAR(1)
8.a Ternary CH refined with riding coordinates:
 C7(H7), C10(H10), C13(H13), C7A(H7A), C10A(H10A), C13A(H13A)
8.b Aromatic/amide H refined with riding coordinates:
 C3(H3), C5(H5), C3A(H3A), C5A(H5A)
8.c Idealised Me refined as rotating group:
 C8(H8A,H8B,H8C), C9(H9A,H9B,H9C), C11(H11A,H11B,H11C), C12(H12A,H12B,H12C),
 C14(H14A,H14B,H14C), C15(H15A,H15B,H15C), C21(H21A,H21B,H21C), C22(H22A,H22B,
 H22C), C23(H23A,H23B,H23C), C24(H24A,H24B,H24C), C25(H25A,H25B,H25C), C8A(H8AA,
 H8AB,H8AC), C9A(H9AA,H9AB,H9AC), C11A(H11D,H11E,H11F), C12A(H12D,H12E,H12F),
 C14A(H14D,H14E,H14F), C15A(H15D,H15E,H15F)
;
_olex2_submission_special_instructions 'No special instructions were received'

loop_
_space_group_symop_operation_xyz
'x, y, z'
'-x, y+1/2, -z'

loop_
_atom_site_label
_atom_site_type_symbol
_atom_site_fract_x
_atom_site_fract_y
_atom_site_fract_z
_atom_site_U_iso_or_equiv
_atom_site_adp_type
_atom_site_occupancy
_atom_site_site_symmetry_order
_atom_site_calc_flag
_atom_site_refinement_flags_posn
_atom_site_refinement_flags_adp
_atom_site_refinement_flags_occupancy
_atom_site_disorder_assembly
_atom_site_disorder_group
B1 B 0.2894(6) 0.4970(16) 0.4087(6) 0.0301(17) Uani 0.58(3) 1 d D U P A 1
H1A H 0.214(11) 0.572(4) 0.432(11) 0.036 Uiso 0.58(3) 1 d D U P A 1
H1B H 0.322(6) 0.475(4) 0.543(3) 0.036 Uiso 0.58(3) 1 d D U P A 1
H1C H 0.156(6) 0.468(9) 0.383(8) 0.036 Uiso 0.58(3) 1 d D U P A 1
C1 C 0.404(3) 0.4926(15) 0.297(3) 0.014(4) Uani 0.58(3) 1 d D U P A 1
C2 C 0.466(3) 0.5779(14) 0.254(3) 0.025(6) Uani 0.58(3) 1 d D U P A 1
C3 C 0.580(3) 0.5710(15) 0.170(3) 0.018(5) Uani 0.58(3) 1 d D U P A 1
H3 H 0.630613 0.627583 0.150719 0.022 Uiso 0.58(3) 1 calc R U P A 1
C4 C 0.623(2) 0.4848(13) 0.115(2) 0.017(5) Uani 0.58(3) 1 d D U P A 1
C5 C 0.566(3) 0.4012(14) 0.163(3) 0.017(5) Uani 0.58(3) 1 d D U P A 1
H5 H 0.598142 0.341341 0.131646 0.021 Uiso 0.58(3) 1 calc R U P A 1
C6 C 0.461(2) 0.4037(13) 0.256(2) 0.013(5) Uani 0.58(3) 1 d D U P A 1
C7 C 0.403(3) 0.6729(13) 0.295(3) 0.024(6) Uani 0.58(3) 1 d D U P A 1
H7 H 0.364818 0.663478 0.388968 0.029 Uiso 0.58(3) 1 calc R U P A 1
C8 C 0.274(3) 0.704(2) 0.183(4) 0.041(9) Uani 0.58(3) 1 d D U P A 1
H8A H 0.301102 0.698333 0.085424 0.062 Uiso 0.58(3) 1 calc R U P A 1
H8B H 0.249189 0.770693 0.200702 0.062 Uiso 0.58(3) 1 calc R U P A 1
H8C H 0.189959 0.663218 0.191083 0.062 Uiso 0.58(3) 1 calc R U P A 1
C9 C 0.507(3) 0.7578(17) 0.313(3) 0.033(7) Uani 0.58(3) 1 d D U P A 1
H9A H 0.595665 0.739793 0.377347 0.049 Uiso 0.58(3) 1 calc R U P A 1
H9B H 0.460250 0.811581 0.355726 0.049 Uiso 0.58(3) 1 calc R U P A 1
H9C H 0.532439 0.776537 0.218830 0.049 Uiso 0.58(3) 1 calc R U P A 1
C10 C 0.7440(18) 0.4806(17) 0.0205(17) 0.028(5) Uani 0.58(3) 1 d D U P A 1
H10 H 0.771384 0.411513 0.025489 0.034 Uiso 0.58(3) 1 calc R U P A 1
C11 C 0.884(2) 0.5290(17) 0.093(3) 0.048(7) Uani 0.58(3) 1 d D U P A 1
H11A H 0.960911 0.520104 0.032333 0.072 Uiso 0.58(3) 1 calc R U P A 1
H11B H 0.913172 0.500538 0.187931 0.072 Uiso 0.58(3) 1 calc R U P A 1
H11C H 0.865619 0.597465 0.103588 0.072 Uiso 0.58(3) 1 calc R U P A 1
C12 C 0.689(2) 0.493(2) -0.1312(16) 0.040(3) Uani 0.58(3) 1 d D U P A 1
H12A H 0.663430 0.430616 -0.174927 0.060 Uiso 0.58(3) 1 calc R U P A 1
H12B H 0.764406 0.522819 -0.180425 0.060 Uiso 0.58(3) 1 calc R U P A 1
H12C H 0.602870 0.534005 -0.141001 0.060 Uiso 0.58(3) 1 calc R U P A 1
C13 C 0.400(2) 0.3084(13) 0.292(3) 0.023(6) Uani 0.58(3) 1 d D U P A 1
H13 H 0.362803 0.315058 0.386798 0.028 Uiso 0.58(3) 1 calc R U P A 1
C14 C 0.507(3) 0.2264(17) 0.306(4) 0.024(6) Uani 0.58(3) 1 d D U P A 1
H14A H 0.527529 0.207405 0.209354 0.037 Uiso 0.58(3) 1 calc R U P A 1
H14B H 0.466327 0.172094 0.352379 0.037 Uiso 0.58(3) 1 calc R U P A 1
H14C H 0.598128 0.246636 0.364202 0.037 Uiso 0.58(3) 1 calc R U P A 1
C15 C 0.267(3) 0.289(2) 0.175(4) 0.029(7) Uani 0.58(3) 1 d D U P A 1
H15A H 0.198537 0.342089 0.172204 0.044 Uiso 0.58(3) 1 calc R U P A 1
H15B H 0.218304 0.229782 0.200140 0.044 Uiso 0.58(3) 1 calc R U P A 1
H15C H 0.299664 0.281078 0.080794 0.044 Uiso 0.58(3) 1 calc R U P A 1
Ru1 Ru 0.15258(3) 0.5026(4) 0.54993(3) 0.02728(16) Uani 1 1 d D . . . .
C16 C 0.1326(5) 0.4989(16) 0.7773(5) 0.0254(12) Uani 1 1 d . U . . .
C17 C 0.0651(17) 0.5798(11) 0.7180(16) 0.027(3) Uani 1 1 d . U . . .
C18 C -0.0544(17) 0.5447(9) 0.6049(17) 0.028(3) Uani 1 1 d . U . . .
C19 C -0.0557(16) 0.4439(8) 0.6040(16) 0.022(2) Uani 1 1 d . U . . .
C20 C 0.0590(17) 0.4143(10) 0.7098(16) 0.027(3) Uani 1 1 d . U . . .
C21 C 0.2581(5) 0.5013(18) 0.8977(5) 0.0355(11) Uani 1 1 d . U . . .
H21A H 0.221770 0.513905 0.989553 0.053 Uiso 1 1 calc R U . . .
H21B H 0.326019 0.551919 0.879031 0.053 Uiso 1 1 calc R U . . .
H21C H 0.308446 0.439585 0.903122 0.053 Uiso 1 1 calc R U . . .
C22 C 0.0917(17) 0.6854(11) 0.7655(18) 0.035(3) Uani 1 1 d . U . . .
H22A H 0.031683 0.727456 0.697636 0.053 Uiso 1 1 calc R U . . .
H22B H 0.194549 0.701297 0.766011 0.053 Uiso 1 1 calc R U . . .
H22C H 0.065479 0.694126 0.862763 0.053 Uiso 1 1 calc R U . . .
C23 C -0.1651(19) 0.6118(13) 0.511(2) 0.061(5) Uani 1 1 d . U . . .
H23A H -0.243464 0.629457 0.566271 0.091 Uiso 1 1 calc R U . . .
H23B H -0.206230 0.578308 0.422593 0.091 Uiso 1 1 calc R U . . .
H23C H -0.114806 0.669601 0.485444 0.091 Uiso 1 1 calc R U . . .
C24 C -0.1629(14) 0.3877(11) 0.5185(14) 0.034(3) Uani 1 1 d . U . . .
H24A H -0.255623 0.393001 0.556897 0.051 Uiso 1 1 calc R U . . .
H24B H -0.131830 0.320738 0.521206 0.051 Uiso 1 1 calc R U . . .
H24C H -0.175044 0.410640 0.418389 0.051 Uiso 1 1 calc R U . . .
C25 C 0.097(2) 0.3177(12) 0.7522(18) 0.046(4) Uani 1 1 d . U . . .
H25A H 0.199742 0.315397 0.795584 0.068 Uiso 1 1 calc R U . . .
H25B H 0.082996 0.276153 0.666908 0.068 Uiso 1 1 calc R U . . .
H25C H 0.035856 0.295743 0.822750 0.068 Uiso 1 1 calc R U . . .
B1A B 0.2894(6) 0.4970(16) 0.4087(6) 0.0301(17) Uani 0.42(3) 1 d D U P A 2
H1AA H 0.170(11) 0.452(12) 0.38(2) 0.036 Uiso 0.42(3) 1 d D U P A 2
H1AB H 0.286(19) 0.568(8) 0.495(15) 0.036 Uiso 0.42(3) 1 d D U P A 2
H1AC H 0.322(6) 0.475(4) 0.543(3) 0.036 Uiso 0.42(3) 1 d D U P A 2
C1A C 0.410(4) 0.5199(18) 0.307(4) 0.017(7) Uani 0.42(3) 1 d D U P A 2
C2A C 0.454(3) 0.6049(16) 0.249(4) 0.017(7) Uani 0.42(3) 1 d D U P A 2
C3A C 0.570(4) 0.599(2) 0.167(5) 0.022(8) Uani 0.42(3) 1 d D U P A 2
H3A H 0.606290 0.657874 0.134562 0.026 Uiso 0.42(3) 1 calc R U P A 2
C4A C 0.636(3) 0.5156(19) 0.130(3) 0.016(6) Uani 0.42(3) 1 d D U P A 2
C5A C 0.566(4) 0.430(2) 0.159(4) 0.016(7) Uani 0.42(3) 1 d D U P A 2
H5A H 0.590177 0.372084 0.114969 0.020 Uiso 0.42(3) 1 calc R U P A 2
C6A C 0.462(3) 0.4319(16) 0.253(3) 0.009(6) Uani 0.42(3) 1 d D U P A 2
C7A C 0.392(3) 0.6998(17) 0.285(3) 0.020(7) Uani 0.42(3) 1 d D U P A 2
H7A H 0.361969 0.696628 0.383885 0.024 Uiso 0.42(3) 1 calc R U P A 2
C8A C 0.260(5) 0.727(3) 0.176(6) 0.042(11) Uani 0.42(3) 1 d D U P A 2
H8AA H 0.288221 0.729955 0.078541 0.063 Uiso 0.42(3) 1 calc R U P A 2
H8AB H 0.223046 0.789630 0.200904 0.063 Uiso 0.42(3) 1 calc R U P A 2
H8AC H 0.183091 0.679036 0.177357 0.063 Uiso 0.42(3) 1 calc R U P A 2
C9A C 0.500(4) 0.782(2) 0.280(4) 0.041(10) Uani 0.42(3) 1 d D U P A 2
H9AA H 0.589001 0.767959 0.346342 0.062 Uiso 0.42(3) 1 calc R U P A 2
H9AB H 0.456875 0.841276 0.309153 0.062 Uiso 0.42(3) 1 calc R U P A 2
H9AC H 0.523751 0.788319 0.181494 0.062 Uiso 0.42(3) 1 calc R U P A 2
C10A C 0.755(3) 0.515(3) 0.034(2) 0.031(7) Uani 0.42(3) 1 d D U P A 2
H10A H 0.798408 0.579255 0.056211 0.037 Uiso 0.42(3) 1 calc R U P A 2
C11A C 0.885(3) 0.452(2) 0.085(3) 0.041(7) Uani 0.42(3) 1 d D U P A 2
H11D H 0.861106 0.385568 0.060717 0.061 Uiso 0.42(3) 1 calc R U P A 2
H11E H 0.910887 0.458992 0.189381 0.061 Uiso 0.42(3) 1 calc R U P A 2
H11F H 0.967527 0.472200 0.036344 0.061 Uiso 0.42(3) 1 calc R U P A 2
C12A C 0.697(4) 0.528(3) -0.119(2) 0.040(3) Uani 0.42(3) 1 d D U P A 2
H12D H 0.621080 0.479963 -0.148007 0.060 Uiso 0.42(3) 1 calc R U P A 2
H12E H 0.775188 0.520321 -0.178690 0.060 Uiso 0.42(3) 1 calc R U P A 2
H12F H 0.654729 0.591923 -0.133756 0.060 Uiso 0.42(3) 1 calc R U P A 2
C13A C 0.406(3) 0.3348(17) 0.291(4) 0.022(8) Uani 0.42(3) 1 d D U P A 2
H13A H 0.379421 0.341134 0.390274 0.027 Uiso 0.42(3) 1 calc R U P A 2
C14A C 0.516(4) 0.254(2) 0.298(5) 0.024(8) Uani 0.42(3) 1 d D U P A 2
H14D H 0.532022 0.236069 0.199737 0.037 Uiso 0.42(3) 1 calc R U P A 2
H14E H 0.477905 0.198144 0.344923 0.037 Uiso 0.42(3) 1 calc R U P A 2
H14F H 0.607900 0.273908 0.353549 0.037 Uiso 0.42(3) 1 calc R U P A 2
C15A C 0.264(4) 0.314(3) 0.190(5) 0.034(9) Uani 0.42(3) 1 d D U P A 2
H15D H 0.200388 0.370318 0.186243 0.051 Uiso 0.42(3) 1 calc R U P A 2
H15E H 0.214456 0.259530 0.227990 0.051 Uiso 0.42(3) 1 calc R U P A 2
H15F H 0.285511 0.299252 0.093094 0.051 Uiso 0.42(3) 1 calc R U P A 2

loop_
_atom_site_aniso_label
_atom_site_aniso_U_11
_atom_site_aniso_U_22
_atom_site_aniso_U_33
_atom_site_aniso_U_23
_atom_site_aniso_U_13
_atom_site_aniso_U_12
B1 0.024(3) 0.047(5) 0.020(2) -0.007(6) 0.002(2) 0.004(6)
C1 0.013(6) 0.019(6) 0.009(5) 0.003(5) 0.003(4) -0.003(5)
C2 0.026(8) 0.030(8) 0.019(7) -0.008(6) 0.001(5) 0.004(6)
C3 0.018(7) 0.017(7) 0.019(6) 0.006(5) 0.001(5) -0.004(5)
C4 0.019(6) 0.018(7) 0.014(6) 0.000(4) 0.002(4) -0.002(5)
C5 0.020(7) 0.016(7) 0.016(7) 0.002(5) 0.004(4) -0.003(5)
C6 0.012(7) 0.015(7) 0.010(6) 0.000(5) 0.000(5) 0.003(5)
C7 0.026(8) 0.020(7) 0.025(7) -0.001(5) -0.001(5) -0.001(5)
C8 0.037(12) 0.038(12) 0.051(13) -0.001(9) 0.014(10) 0.006(9)
C9 0.042(11) 0.026(10) 0.032(10) 0.011(8) 0.007(8) 0.002(9)
C10 0.025(6) 0.030(7) 0.032(6) -0.003(5) 0.015(5) -0.003(4)
C11 0.032(8) 0.065(13) 0.052(9) -0.010(7) 0.025(6) -0.009(7)
C12 0.045(4) 0.051(9) 0.029(3) -0.008(8) 0.025(3) -0.003(9)
C13 0.025(8) 0.022(7) 0.023(7) -0.001(5) 0.005(5) -0.006(5)
C14 0.024(10) 0.019(10) 0.030(10) 0.002(8) 0.003(7) 0.009(8)
C15 0.020(11) 0.026(11) 0.039(12) 0.001(9) -0.008(8) -0.002(8)
Ru1 0.0152(2) 0.0546(3) 0.0135(2) -0.0001(6) 0.00715(14) -0.0005(7)
C16 0.019(2) 0.041(3) 0.018(2) 0.004(5) 0.0083(17) 0.004(5)
C17 0.020(5) 0.042(5) 0.020(5) -0.002(4) 0.008(4) 0.000(4)
C18 0.016(4) 0.049(5) 0.017(4) 0.006(3) 0.000(3) 0.006(3)
C19 0.017(4) 0.032(3) 0.019(3) -0.001(3) 0.012(3) 0.000(3)
C20 0.024(5) 0.041(5) 0.018(5) -0.012(3) 0.011(4) -0.008(4)
C21 0.028(3) 0.058(3) 0.020(2) 0.003(8) 0.0031(19) -0.006(8)
C22 0.024(6) 0.044(6) 0.038(6) 0.007(5) 0.004(5) -0.004(5)
C23 0.050(10) 0.080(8) 0.055(9) 0.004(7) 0.016(8) 0.015(7)
C24 0.014(6) 0.073(7) 0.015(5) -0.019(5) 0.002(4) -0.011(5)
C25 0.046(8) 0.050(7) 0.045(7) 0.003(5) 0.020(6) -0.004(6)
B1A 0.024(3) 0.047(5) 0.020(2) -0.007(6) 0.002(2) 0.004(6)
C1A 0.019(8) 0.016(9) 0.017(8) -0.003(6) 0.003(6) 0.003(6)
C2A 0.018(9) 0.019(9) 0.014(8) 0.000(6) -0.003(6) 0.002(6)
C3A 0.023(10) 0.021(10) 0.022(10) 0.003(6) 0.005(6) -0.003(6)
C4A 0.013(7) 0.017(8) 0.017(7) 0.000(6) 0.002(5) 0.001(6)
C5A 0.018(9) 0.015(9) 0.017(9) -0.003(6) 0.003(6) 0.002(6)
C6A 0.010(7) 0.009(7) 0.008(7) 0.003(4) 0.003(4) -0.002(4)
C7A 0.021(9) 0.019(9) 0.021(8) -0.002(6) 0.008(6) 0.006(6)
C8A 0.031(14) 0.049(15) 0.044(14) 0.001(11) -0.008(10) 0.001(10)
C9A 0.036(13) 0.039(13) 0.044(14) 0.004(10) -0.011(9) -0.001(10)
C10A 0.032(8) 0.033(9) 0.031(8) -0.003(6) 0.016(5) -0.002(6)
C11A 0.026(10) 0.056(13) 0.043(11) 0.007(9) 0.014(8) 0.007(8)
C12A 0.045(4) 0.051(9) 0.029(3) -0.008(8) 0.025(3) -0.003(9)
C13A 0.024(9) 0.021(9) 0.021(9) 0.001(6) -0.001(6) 0.001(6)
C14A 0.025(11) 0.018(12) 0.029(12) -0.001(10) 0.003(8) -0.014(9)
C15A 0.033(13) 0.033(14) 0.037(12) -0.006(10) 0.005(9) -0.009(10)

loop_
_atom_type_symbol
_atom_type_description
_atom_type_scat_dispersion_real
_atom_type_scat_dispersion_imag
_atom_type_scat_source
C C 0.0033 0.0016 'International Tables Vol C Tables 4.2.6.8 and 6.1.1.4'
H H 0.0000 0.0000 'International Tables Vol C Tables 4.2.6.8 and 6.1.1.4'
B B 0.0013 0.0007 'International Tables Vol C Tables 4.2.6.8 and 6.1.1.4'
Ru Ru -1.2594 0.8363 'International Tables Vol C Tables 4.2.6.8 and 6.1.1.4'

loop_
_geom_angle_atom_site_label_1
_geom_angle_atom_site_label_2
_geom_angle_atom_site_label_3
_geom_angle
_geom_angle_site_symmetry_1
_geom_angle_site_symmetry_3
_geom_angle_publ_flag
H1A B1 H1B 95(6) . . ?
H1A B1 H1C 76(8) . . ?
H1B B1 H1C 101(6) . . ?
C1 B1 H1A 124(3) . . ?
C1 B1 H1B 123(3) . . ?
C1 B1 H1C 125(3) . . ?
C2 C1 B1 119.5(17) . . ?
C2 C1 C6 118.8(11) . . ?
C6 C1 B1 121.1(16) . . ?
C1 C2 C7 118.7(16) . . ?
C3 C2 C1 118.2(16) . . ?
C3 C2 C7 123.0(19) . . ?
C2 C3 H3 118.6 . . ?
C4 C3 C2 122.8(16) . . ?
C4 C3 H3 118.6 . . ?
C3 C4 C10 121.3(16) . . ?
C5 C4 C3 118.1(12) . . ?
C5 C4 C10 120.1(16) . . ?
C4 C5 H5 119.5 . . ?
C4 C5 C6 120.9(16) . . ?
C6 C5 H5 119.5 . . ?
C1 C6 C13 123.5(16) . . ?
C5 C6 C1 120.4(16) . . ?
C5 C6 C13 115.5(18) . . ?
C2 C7 H7 107.4 . . ?
C2 C7 C8 112(2) . . ?
C2 C7 C9 116.6(19) . . ?
C8 C7 H7 107.4 . . ?
C9 C7 H7 107.4 . . ?
C9 C7 C8 106.1(19) . . ?
C7 C8 H8A 109.5 . . ?
C7 C8 H8B 109.5 . . ?
C7 C8 H8C 109.5 . . ?
H8A C8 H8B 109.5 . . ?
H8A C8 H8C 109.5 . . ?
H8B C8 H8C 109.5 . . ?
C7 C9 H9A 109.5 . . ?
C7 C9 H9B 109.5 . . ?
C7 C9 H9C 109.5 . . ?
H9A C9 H9B 109.5 . . ?
H9A C9 H9C 109.5 . . ?
H9B C9 H9C 109.5 . . ?
C4 C10 H10 102.3 . . ?
C4 C10 C11 112.1(14) . . ?
C11 C10 H10 102.3 . . ?
C12 C10 C4 111.9(14) . . ?
C12 C10 H10 102.3 . . ?
C12 C10 C11 122.5(16) . . ?
C10 C11 H11A 109.5 . . ?
C10 C11 H11B 109.5 . . ?
C10 C11 H11C 109.5 . . ?
H11A C11 H11B 109.5 . . ?
H11A C11 H11C 109.5 . . ?
H11B C11 H11C 109.5 . . ?
C10 C12 H12A 109.5 . . ?
C10 C12 H12B 109.5 . . ?
C10 C12 H12C 109.5 . . ?
H12A C12 H12B 109.5 . . ?
H12A C12 H12C 109.5 . . ?
H12B C12 H12C 109.5 . . ?
C6 C13 H13 107.4 . . ?
C6 C13 C14 115.4(18) . . ?
C6 C13 C15 106.9(18) . . ?
C14 C13 H13 107.4 . . ?
C14 C13 C15 112.0(19) . . ?
C15 C13 H13 107.4 . . ?
C13 C14 H14A 109.5 . . ?
C13 C14 H14B 109.5 . . ?
C13 C14 H14C 109.5 . . ?
H14A C14 H14B 109.5 . . ?
H14A C14 H14C 109.5 . . ?
H14B C14 H14C 109.5 . . ?
C13 C15 H15A 109.5 . . ?
C13 C15 H15B 109.5 . . ?
C13 C15 H15C 109.5 . . ?
H15A C15 H15B 109.5 . . ?
H15A C15 H15C 109.5 . . ?
H15B C15 H15C 109.5 . . ?
H1A Ru1 H1B 72(3) . . ?
H1A Ru1 H1C 59(6) . . ?
H1B Ru1 H1C 76(3) . . ?
C16 Ru1 H1A 140(4) . . ?
C16 Ru1 H1B 104.2(10) . . ?
C16 Ru1 H1C 161(4) . . ?
C16 Ru1 C19 64.7(5) . . ?
C16 Ru1 C20 39.2(6) . . ?
C16 Ru1 H1AA 154(6) . . ?
C16 Ru1 H1AB 119(4) . . ?
C16 Ru1 H1AC 104.2(10) . . ?
C17 Ru1 H1A 113(2) . . ?
C17 Ru1 H1B 127.5(15) . . ?
C17 Ru1 H1C 154(4) . . ?
C17 Ru1 C16 37.2(7) . . ?
C17 Ru1 C19 66.0(6) . . ?
C17 Ru1 C20 64.2(2) . . ?
C17 Ru1 H1AA 161(5) . . ?
C17 Ru1 H1AB 108.5(15) . . ?
C17 Ru1 H1AC 127.5(15) . . ?
C18 Ru1 H1A 114(2) . . ?
C18 Ru1 H1B 168.0(12) . . ?
C18 Ru1 H1C 116(2) . . ?
C18 Ru1 C16 64.4(5) . . ?
C18 Ru1 C17 41.0(5) . . ?
C18 Ru1 C19 37.7(2) . . ?
C18 Ru1 C20 62.7(6) . . ?
C18 Ru1 H1AA 122(4) . . ?
C18 Ru1 H1AB 130(4) . . ?
C18 Ru1 H1AC 168.0(12) . . ?
C19 Ru1 H1A 141(4) . . ?
C19 Ru1 H1B 142.8(18) . . ?
C19 Ru1 H1C 103.8(16) . . ?
C19 Ru1 H1AA 104.0(16) . . ?
C19 Ru1 H1AB 167(5) . . ?
C19 Ru1 H1AC 142.8(18) . . ?
C20 Ru1 H1A 176.8(19) . . ?
C20 Ru1 H1B 111.4(14) . . ?
C20 Ru1 H1C 123(3) . . ?
C20 Ru1 C19 37.2(5) . . ?
C20 Ru1 H1AA 118(5) . . ?
C20 Ru1 H1AB 153(6) . . ?
C20 Ru1 H1AC 111.4(14) . . ?
H1AA Ru1 H1AB 78(3) . . ?
H1AA Ru1 H1AC 70(4) . . ?
H1AB Ru1 H1AC 50(6) . . ?
C17 C16 Ru1 71.3(7) . . ?
C17 C16 C20 109.4(4) . . ?
C17 C16 C21 123.2(17) . . ?
C20 C16 Ru1 72.2(7) . . ?
C20 C16 C21 127.3(16) . . ?
C21 C16 Ru1 124.9(3) . . ?
C16 C17 Ru1 71.6(7) . . ?
C16 C17 C18 105.4(12) . . ?
C16 C17 C22 128.6(13) . . ?
C18 C17 Ru1 68.9(8) . . ?
C18 C17 C22 125.7(13) . . ?
C22 C17 Ru1 128.7(11) . . ?
C17 C18 Ru1 70.0(9) . . ?
C17 C18 C23 124.0(12) . . ?
C19 C18 Ru1 74.4(11) . . ?
C19 C18 C17 109.6(15) . . ?
C19 C18 C23 126.3(17) . . ?
C23 C18 Ru1 124.9(12) . . ?
C18 C19 Ru1 67.9(11) . . ?
C18 C19 C24 124.1(16) . . ?
C20 C19 Ru1 70.8(9) . . ?
C20 C19 C18 106.5(16) . . ?
C20 C19 C24 129.2(12) . . ?
C24 C19 Ru1 129.7(11) . . ?
C16 C20 Ru1 68.6(7) . . ?
C19 C20 Ru1 72.0(9) . . ?
C19 C20 C16 109.0(12) . . ?
C19 C20 C25 127.0(14) . . ?
C25 C20 Ru1 127.3(12) . . ?
C25 C20 C16 123.9(14) . . ?
C16 C21 H21A 109.5 . . ?
C16 C21 H21B 109.5 . . ?
C16 C21 H21C 109.5 . . ?
H21A C21 H21B 109.5 . . ?
H21A C21 H21C 109.5 . . ?
H21B C21 H21C 109.5 . . ?
C17 C22 H22A 109.5 . . ?
C17 C22 H22B 109.5 . . ?
C17 C22 H22C 109.5 . . ?
H22A C22 H22B 109.5 . . ?
H22A C22 H22C 109.5 . . ?
H22B C22 H22C 109.5 . . ?
C18 C23 H23A 109.5 . . ?
C18 C23 H23B 109.5 . . ?
C18 C23 H23C 109.5 . . ?
H23A C23 H23B 109.5 . . ?
H23A C23 H23C 109.5 . . ?
H23B C23 H23C 109.5 . . ?
C19 C24 H24A 109.5 . . ?
C19 C24 H24B 109.5 . . ?
C19 C24 H24C 109.5 . . ?
H24A C24 H24B 109.5 . . ?
H24A C24 H24C 109.5 . . ?
H24B C24 H24C 109.5 . . ?
C20 C25 H25A 109.5 . . ?
C20 C25 H25B 109.5 . . ?
C20 C25 H25C 109.5 . . ?
H25A C25 H25B 109.5 . . ?
H25A C25 H25C 109.5 . . ?
H25B C25 H25C 109.5 . . ?
H1AA B1A H1AB 114(10) . . ?
H1AA B1A H1AC 99(8) . . ?
H1AB B1A H1AC 66(9) . . ?
C1A B1A H1AA 131(8) . . ?
C1A B1A H1AB 107(8) . . ?
C1A B1A H1AC 122(3) . . ?
C2A C1A B1A 132(2) . . ?
C2A C1A C6A 117.6(15) . . ?
C6A C1A B1A 109.6(18) . . ?
C1A C2A C3A 117.0(19) . . ?
C1A C2A C7A 122(2) . . ?
C3A C2A C7A 121(2) . . ?
C2A C3A H3A 117.4 . . ?
C4A C3A C2A 125(2) . . ?
C4A C3A H3A 117.4 . . ?
C3A C4A C5A 116.3(16) . . ?
C3A C4A C10A 122(2) . . ?
C5A C4A C10A 120(2) . . ?
C4A C5A H5A 120.5 . . ?
C6A C5A C4A 119(2) . . ?
C6A C5A H5A 120.5 . . ?
C1A C6A C13A 122.8(19) . . ?
C5A C6A C1A 122.2(19) . . ?
C5A C6A C13A 115(2) . . ?
C2A C7A H7A 109.2 . . ?
C2A C7A C8A 112(2) . . ?
C2A C7A C9A 112(2) . . ?
C8A C7A H7A 109.2 . . ?
C9A C7A H7A 109.2 . . ?
C9A C7A C8A 105(2) . . ?
C7A C8A H8AA 109.5 . . ?
C7A C8A H8AB 109.5 . . ?
C7A C8A H8AC 109.5 . . ?
H8AA C8A H8AB 109.5 . . ?
H8AA C8A H8AC 109.5 . . ?
H8AB C8A H8AC 109.5 . . ?
C7A C9A H9AA 109.5 . . ?
C7A C9A H9AB 109.5 . . ?
C7A C9A H9AC 109.5 . . ?
H9AA C9A H9AB 109.5 . . ?
H9AA C9A H9AC 109.5 . . ?
H9AB C9A H9AC 109.5 . . ?
C4A C10A H10A 100.1 . . ?
C11A C10A C4A 115.9(19) . . ?
C11A C10A H10A 100.1 . . ?
C12A C10A C4A 111.9(18) . . ?
C12A C10A H10A 100.1 . . ?
C12A C10A C11A 123(2) . . ?
C10A C11A H11D 109.5 . . ?
C10A C11A H11E 109.5 . . ?
C10A C11A H11F 109.5 . . ?
H11D C11A H11E 109.5 . . ?
H11D C11A H11F 109.5 . . ?
H11E C11A H11F 109.5 . . ?
C10A C12A H12D 109.5 . . ?
C10A C12A H12E 109.5 . . ?
C10A C12A H12F 109.5 . . ?
H12D C12A H12E 109.5 . . ?
H12D C12A H12F 109.5 . . ?
H12E C12A H12F 109.5 . . ?
C6A C13A H13A 106.1 . . ?
C6A C13A C14A 116(2) . . ?
C6A C13A C15A 109(2) . . ?
C14A C13A H13A 106.1 . . ?
C14A C13A C15A 113(2) . . ?
C15A C13A H13A 106.1 . . ?
C13A C14A H14D 109.5 . . ?
C13A C14A H14E 109.5 . . ?
C13A C14A H14F 109.5 . . ?
H14D C14A H14E 109.5 . . ?
H14D C14A H14F 109.5 . . ?
H14E C14A H14F 109.5 . . ?
C13A C15A H15D 109.5 . . ?
C13A C15A H15E 109.5 . . ?
C13A C15A H15F 109.5 . . ?
H15D C15A H15E 109.5 . . ?
H15D C15A H15F 109.5 . . ?
H15E C15A H15F 109.5 . . ?

loop_
_geom_bond_atom_site_label_1
_geom_bond_atom_site_label_2
_geom_bond_distance
_geom_bond_site_symmetry_2
_geom_bond_publ_flag
B1 H1A 1.30(3) . ?
B1 H1B 1.29(2) . ?
B1 H1C 1.30(3) . ?
B1 C1 1.587(12) . ?
C1 C2 1.410(18) . ?
C1 C6 1.425(19) . ?
C2 C3 1.405(15) . ?
C2 C7 1.524(16) . ?
C3 H3 0.9500 . ?
C3 C4 1.392(15) . ?
C4 C5 1.386(14) . ?
C4 C10 1.522(13) . ?
C5 H5 0.9500 . ?
C5 C6 1.395(15) . ?
C6 C13 1.503(15) . ?
C7 H7 1.0000 . ?
C7 C8 1.540(17) . ?
C7 C9 1.527(16) . ?
C8 H8A 0.9800 . ?
C8 H8B 0.9800 . ?
C8 H8C 0.9800 . ?
C9 H9A 0.9800 . ?
C9 H9B 0.9800 . ?
C9 H9C 0.9800 . ?
C10 H10 1.0000 . ?
C10 C11 1.532(15) . ?
C10 C12 1.449(14) . ?
C11 H11A 0.9800 . ?
C11 H11B 0.9800 . ?
C11 H11C 0.9800 . ?
C12 H12A 0.9800 . ?
C12 H12B 0.9800 . ?
C12 H12C 0.9800 . ?
C13 H13 1.0000 . ?
C13 C14 1.515(16) . ?
C13 C15 1.554(16) . ?
C14 H14A 0.9800 . ?
C14 H14B 0.9800 . ?
C14 H14C 0.9800 . ?
C15 H15A 0.9800 . ?
C15 H15B 0.9800 . ?
C15 H15C 0.9800 . ?
Ru1 H1A 1.63(6) . ?
Ru1 H1B 1.63(5) . ?
Ru1 H1C 1.63(6) . ?
Ru1 C16 2.158(4) . ?
Ru1 C17 2.155(15) . ?
Ru1 C18 2.139(16) . ?
Ru1 C19 2.223(15) . ?
Ru1 C20 2.207(16) . ?
Ru1 H1AA 1.74(18) . ?
Ru1 H1AB 1.68(17) . ?
Ru1 H1AC 1.63(5) . ?
C16 C17 1.37(2) . ?
C16 C20 1.47(2) . ?
C16 C21 1.504(6) . ?
C17 C18 1.50(2) . ?
C17 C22 1.55(2) . ?
C18 C19 1.412(9) . ?
C18 C23 1.57(2) . ?
C19 C20 1.41(2) . ?
C19 C24 1.424(18) . ?
C20 C25 1.44(2) . ?
C21 H21A 0.9800 . ?
C21 H21B 0.9800 . ?
C21 H21C 0.9800 . ?
C22 H22A 0.9800 . ?
C22 H22B 0.9800 . ?
C22 H22C 0.9800 . ?
C23 H23A 0.9800 . ?
C23 H23B 0.9800 . ?
C23 H23C 0.9800 . ?
C24 H24A 0.9800 . ?
C24 H24B 0.9800 . ?
C24 H24C 0.9800 . ?
C25 H25A 0.9800 . ?
C25 H25B 0.9800 . ?
C25 H25C 0.9800 . ?
B1A H1AA 1.27(3) . ?
B1A H1AB 1.28(3) . ?
B1A H1AC 1.29(2) . ?
B1A C1A 1.598(16) . ?
C1A C2A 1.392(19) . ?
C1A C6A 1.44(2) . ?
C2A C3A 1.405(17) . ?
C2A C7A 1.507(17) . ?
C3A H3A 0.9500 . ?
C3A C4A 1.390(17) . ?
C4A C5A 1.402(17) . ?
C4A C10A 1.517(15) . ?
C5A H5A 0.9500 . ?
C5A C6A 1.392(17) . ?
C6A C13A 1.514(17) . ?
C7A H7A 1.0000 . ?
C7A C8A 1.533(18) . ?
C7A C9A 1.530(18) . ?
C8A H8AA 0.9800 . ?
C8A H8AB 0.9800 . ?
C8A H8AC 0.9800 . ?
C9A H9AA 0.9800 . ?
C9A H9AB 0.9800 . ?
C9A H9AC 0.9800 . ?
C10A H10A 1.0000 . ?
C10A C11A 1.512(17) . ?
C10A C12A 1.470(17) . ?
C11A H11D 0.9800 . ?
C11A H11E 0.9800 . ?
C11A H11F 0.9800 . ?
C12A H12D 0.9800 . ?
C12A H12E 0.9800 . ?
C12A H12F 0.9800 . ?
C13A H13A 1.0000 . ?
C13A C14A 1.520(18) . ?
C13A C15A 1.541(18) . ?
C14A H14D 0.9800 . ?
C14A H14E 0.9800 . ?
C14A H14F 0.9800 . ?
C15A H15D 0.9800 . ?
C15A H15E 0.9800 . ?
C15A H15F 0.9800 . ?

loop_
_geom_torsion_atom_site_label_1
_geom_torsion_atom_site_label_2
_geom_torsion_atom_site_label_3
_geom_torsion_atom_site_label_4
_geom_torsion
_geom_torsion_site_symmetry_1
_geom_torsion_site_symmetry_2
_geom_torsion_site_symmetry_3
_geom_torsion_site_symmetry_4
_geom_torsion_publ_flag
B1 C1 C2 C3 172(2) . . . . ?
B1 C1 C2 C7 -11(4) . . . . ?
B1 C1 C6 C5 -177(2) . . . . ?
B1 C1 C6 C13 11(4) . . . . ?
C1 C2 C3 C4 8(4) . . . . ?
C1 C2 C7 C8 -86(3) . . . . ?
C1 C2 C7 C9 152(3) . . . . ?
C1 C6 C13 C14 -152(3) . . . . ?
C1 C6 C13 C15 82(3) . . . . ?
C2 C1 C6 C5 -7(4) . . . . ?
C2 C1 C6 C13 -178(2) . . . . ?
C2 C3 C4 C5 -10(5) . . . . ?
C2 C3 C4 C10 178(2) . . . . ?
C3 C2 C7 C8 91(3) . . . . ?
C3 C2 C7 C9 -31(4) . . . . ?
C3 C4 C5 C6 4(5) . . . . ?
C3 C4 C10 C11 53(3) . . . . ?
C3 C4 C10 C12 -89(3) . . . . ?
C4 C5 C6 C1 4(4) . . . . ?
C4 C5 C6 C13 176(2) . . . . ?
C5 C4 C10 C11 -118(3) . . . . ?
C5 C4 C10 C12 100(3) . . . . ?
C5 C6 C13 C14 36(3) . . . . ?
C5 C6 C13 C15 -89(3) . . . . ?
C6 C1 C2 C3 1(4) . . . . ?
C6 C1 C2 C7 179(2) . . . . ?
C7 C2 C3 C4 -170(3) . . . . ?
C10 C4 C5 C6 176(2) . . . . ?
Ru1 C16 C17 C18 61.0(11) . . . . ?
Ru1 C16 C17 C22 -125.2(16) . . . . ?
Ru1 C16 C20 C19 -60.9(11) . . . . ?
Ru1 C16 C20 C25 121.4(16) . . . . ?
Ru1 C17 C18 C19 64.3(16) . . . . ?
Ru1 C17 C18 C23 -119.3(17) . . . . ?
Ru1 C18 C19 C20 60.7(13) . . . . ?
Ru1 C18 C19 C24 -123.9(17) . . . . ?
Ru1 C19 C20 C16 58.8(9) . . . . ?
Ru1 C19 C20 C25 -123.6(17) . . . . ?
C16 C17 C18 Ru1 -62.8(9) . . . . ?
C16 C17 C18 C19 2(2) . . . . ?
C16 C17 C18 C23 177.9(14) . . . . ?
C17 C16 C20 Ru1 61.9(5) . . . . ?
C17 C16 C20 C19 1.0(10) . . . . ?
C17 C16 C20 C25 -176.7(19) . . . . ?
C17 C18 C19 Ru1 -61.6(13) . . . . ?
C17 C18 C19 C20 -1(3) . . . . ?
C17 C18 C19 C24 174.5(11) . . . . ?
C18 C19 C20 Ru1 -58.8(15) . . . . ?
C18 C19 C20 C16 0(2) . . . . ?
C18 C19 C20 C25 177.6(16) . . . . ?
C20 C16 C17 Ru1 -62.5(5) . . . . ?
C20 C16 C17 C18 -1.5(9) . . . . ?
C20 C16 C17 C22 172.3(19) . . . . ?
C21 C16 C17 Ru1 120.1(6) . . . . ?
C21 C16 C17 C18 -178.9(9) . . . . ?
C21 C16 C17 C22 -5(2) . . . . ?
C21 C16 C20 Ru1 -120.8(6) . . . . ?
C21 C16 C20 C19 178.3(9) . . . . ?
C21 C16 C20 C25 0.6(19) . . . . ?
C22 C17 C18 Ru1 123.2(16) . . . . ?
C22 C17 C18 C19 -172.5(15) . . . . ?
C22 C17 C18 C23 4(3) . . . . ?
C23 C18 C19 Ru1 122(2) . . . . ?
C23 C18 C19 C20 -177.2(13) . . . . ?
C23 C18 C19 C24 -2(4) . . . . ?
C24 C19 C20 Ru1 126.1(17) . . . . ?
C24 C19 C20 C16 -175.1(13) . . . . ?
C24 C19 C20 C25 3(3) . . . . ?
B1A C1A C2A C3A 178(4) . . . . ?
B1A C1A C2A C7A 4(6) . . . . ?
B1A C1A C6A C5A 179(3) . . . . ?
B1A C1A C6A C13A 0(4) . . . . ?
C1A C2A C3A C4A 5(7) . . . . ?
C1A C2A C7A C8A -92(4) . . . . ?
C1A C2A C7A C9A 150(4) . . . . ?
C1A C6A C13A C14A -148(4) . . . . ?
C1A C6A C13A C15A 83(4) . . . . ?
C2A C1A C6A C5A 8(6) . . . . ?
C2A C1A C6A C13A -171(3) . . . . ?
C2A C3A C4A C5A 10(7) . . . . ?
C2A C3A C4A C10A 177(3) . . . . ?
C3A C2A C7A C8A 94(5) . . . . ?
C3A C2A C7A C9A -24(5) . . . . ?
C3A C4A C5A C6A -16(6) . . . . ?
C3A C4A C10A C11A 135(4) . . . . ?
C3A C4A C10A C12A -77(5) . . . . ?
C4A C5A C6A C1A 8(5) . . . . ?
C4A C5A C6A C13A -173(3) . . . . ?
C5A C4A C10A C11A -59(4) . . . . ?
C5A C4A C10A C12A 89(4) . . . . ?
C5A C6A C13A C14A 33(4) . . . . ?
C5A C6A C13A C15A -96(4) . . . . ?
C6A C1A C2A C3A -14(6) . . . . ?
C6A C1A C2A C7A 172(3) . . . . ?
C7A C2A C3A C4A 180(4) . . . . ?
C10A C4A C5A C6A 177(3) . . . . ?

loop_
_twin_individual_id
_twin_individual_mass_fraction_refined
1 0.54(10)
2 0.46(10)
